data_7060523
loop_
_publ_author_name
'Pan, Liu-Na'
'Wang, Qing'
'Sun, Jing'
'Sun, Quan-Shun'
'Yan, Chao-Guo'

_publ_section_title
;
 Molecular diversity of the acid promoted domino reaction of
 3-hydroxy-3-(indol-3-yl)indolin-2-ones and cyclic mercapto-substituted
 \b-enamino esters
;
_journal_issue 18
_journal_name_full 'New Journal of Chemistry'
_journal_page_first 8314
_journal_page_last 8320
_journal_paper_doi 10.1039/D1NJ00947H
_journal_volume 45
_journal_year 2021
_chemical_formula_moiety 'C31 H28 Cl N3 O3 S'
_chemical_formula_sum 'C31 H28 Cl N3 O3 S'
_chemical_formula_weight 558.07
_space_group_crystal_system monoclinic
_space_group_IT_number 14
_space_group_name_Hall '-P 2yn'
_space_group_name_H-M_alt 'P 1 21/n 1'
_atom_sites_solution_hydrogens geom
_audit_creation_method SHELXL-2014/7
_audit_update_record
;
2020-12-29 deposited with the CCDC.	2021-04-05 downloaded from the CCDC.
;
_cell_angle_alpha 90
_cell_angle_beta 93.761(3)
_cell_angle_gamma 90
_cell_formula_units_Z 4
_cell_length_a 12.9608(10)
_cell_length_b 13.9494(12)
_cell_length_c 17.7301(13)
_cell_measurement_reflns_used 6957
_cell_measurement_temperature 296(2)
_cell_measurement_theta_max 22.82
_cell_measurement_theta_min 2.39
_cell_volume 3198.6(4)
_computing_structure_refinement 'SHELXL-2014/7 (Sheldrick, 2014)'
_diffrn_ambient_temperature 296(2)
_diffrn_measured_fraction_theta_full 0.998
_diffrn_measured_fraction_theta_max 0.998
_diffrn_measurement_device_type 'Bruker APEX-II CCD'
_diffrn_measurement_method '\f and \w scans'
_diffrn_radiation_type MoK\a
_diffrn_radiation_wavelength 0.71073
_diffrn_reflns_av_R_equivalents 0.0599
_diffrn_reflns_av_unetI/netI 0.0638
_diffrn_reflns_Laue_measured_fraction_full 0.998
_diffrn_reflns_Laue_measured_fraction_max 0.998
_diffrn_reflns_limit_h_max 15
_diffrn_reflns_limit_h_min -15
_diffrn_reflns_limit_k_max 16
_diffrn_reflns_limit_k_min -17
_diffrn_reflns_limit_l_max 21
_diffrn_reflns_limit_l_min -18
_diffrn_reflns_number 29603
_diffrn_reflns_point_group_measured_fraction_full 0.998
_diffrn_reflns_point_group_measured_fraction_max 0.998
_diffrn_reflns_theta_full 25.242
_diffrn_reflns_theta_max 25.999
_diffrn_reflns_theta_min 2.147
_exptl_absorpt_coefficient_mu 0.218
_exptl_absorpt_correction_T_max 0.7456
_exptl_absorpt_correction_T_min 0.6807
_exptl_absorpt_correction_type multi-scan
_exptl_absorpt_process_details sadabs
_exptl_crystal_colour colorless
_exptl_crystal_density_diffrn 1.159
_exptl_crystal_description block
_exptl_crystal_F_000 1168
_exptl_crystal_size_max 0.320
_exptl_crystal_size_mid 0.280
_exptl_crystal_size_min 0.200
_refine_diff_density_max 0.512
_refine_diff_density_min -0.390
_refine_diff_density_rms 0.051
_refine_ls_extinction_method none
_refine_ls_goodness_of_fit_ref 1.009
_refine_ls_hydrogen_treatment constr
_refine_ls_matrix_type full
_refine_ls_number_parameters 383
_refine_ls_number_reflns 6268
_refine_ls_number_restraints 92
_refine_ls_restrained_S_all 1.034
_refine_ls_R_factor_all 0.1249
_refine_ls_R_factor_gt 0.0613
_refine_ls_shift/su_max 0.000
_refine_ls_shift/su_mean 0.000
_refine_ls_structure_factor_coef Fsqd
_refine_ls_weighting_details 'w=1/[\s^2^(Fo^2^)+(0.0756P)^2^+1.9076P] where P=(Fo^2^+2Fc^2^)/3'
_refine_ls_weighting_scheme calc
_refine_ls_wR_factor_gt 0.1444
_refine_ls_wR_factor_ref 0.1758
_reflns_Friedel_coverage 0.000
_reflns_number_gt 3470
_reflns_number_total 6268
_reflns_threshold_expression 'I > 2\s(I)'
_cod_data_source_file d1nj00947h2.cif
_cod_data_source_block 3hh
_cod_depositor_comments 'Adding full bibliography for 7060515--7060528.cif.'
_cod_original_sg_symbol_H-M 'P 21/n'
_cod_database_code 7060523
_shelx_shelxl_version_number 2014/7
_shelx_space_group_comment
;
The symmetry employed for this shelxl refinement is uniquely defined
by the following loop, which should always be used as a source of
symmetry information in preference to the above space-group names.
They are only intended as comments.
;
_shelx_estimated_absorpt_t_min 0.934
_shelx_estimated_absorpt_t_max 0.958

loop_
_space_group_symop_operation_xyz
'x, y, z'
'-x+1/2, y+1/2, -z+1/2'
'-x, -y, -z'
'x-1/2, -y-1/2, z-1/2'

loop_
_atom_site_label
_atom_site_type_symbol
_atom_site_fract_x
_atom_site_fract_y
_atom_site_fract_z
_atom_site_U_iso_or_equiv
_atom_site_adp_type
_atom_site_occupancy
_atom_site_site_symmetry_order
_atom_site_calc_flag
_atom_site_refinement_flags_posn
_atom_site_refinement_flags_adp
_atom_site_refinement_flags_occupancy
_atom_site_disorder_assembly
_atom_site_disorder_group
C1 C 0.8551(2) 0.4267(2) 0.06310(17) 0.0464(8) Uani 1 1 d . . . . .
C2 C 0.9430(3) 0.4011(3) 0.02697(19) 0.0592(9) Uani 1 1 d . . . . .
H2 H 0.9526 0.4246 -0.0211 0.071 Uiso 1 1 calc R U . . .
C3 C 1.0158(3) 0.3412(3) 0.0617(2) 0.0671(10) Uani 1 1 d . . . . .
H3 H 1.0744 0.3246 0.0371 0.080 Uiso 1 1 calc R U . . .
C4 C 1.0022(3) 0.3058(3) 0.1330(2) 0.0677(10) Uani 1 1 d . . . . .
H4 H 1.0521 0.2663 0.1569 0.081 Uiso 1 1 calc R U . . .
C5 C 0.9148(3) 0.3291(2) 0.1684(2) 0.0596(9) Uani 1 1 d . . . . .
H5 H 0.9055 0.3050 0.2163 0.072 Uiso 1 1 calc R U . . .
C6 C 0.8400(3) 0.3884(2) 0.13358(17) 0.0485(8) Uani 1 1 d . . . . .
C7 C 0.6804(2) 0.5205(2) 0.13633(16) 0.0452(8) Uani 1 1 d . . . . .
H7 H 0.6052 0.5200 0.1394 0.054 Uiso 1 1 calc R U . . .
C8 C 0.6968(2) 0.5258(2) 0.05252(16) 0.0452(8) Uani 1 1 d . . . . .
C9 C 0.6245(3) 0.5722(2) 0.00676(18) 0.0541(9) Uani 1 1 d . . . . .
H9 H 0.5654 0.5948 0.0279 0.065 Uiso 1 1 calc R U . . .
C10 C 0.6347(3) 0.5882(3) -0.0725(2) 0.0599(9) Uani 1 1 d . . . . .
C11 C 0.5606(4) 0.6699(3) -0.1803(2) 0.0917(14) Uani 1 1 d . . . . .
H11A H 0.6210 0.7091 -0.1839 0.138 Uiso 1 1 calc R U . . .
H11B H 0.5001 0.7063 -0.1960 0.138 Uiso 1 1 calc R U . . .
H11C H 0.5652 0.6149 -0.2124 0.138 Uiso 1 1 calc R U . . .
C12 C 0.6104(3) 0.5854(2) 0.37231(18) 0.0540(9) Uani 1 1 d . . . . .
C13 C 0.5314(4) 0.5680(3) 0.4207(2) 0.0719(11) Uani 1 1 d . . . . .
H13 H 0.5430 0.5722 0.4730 0.086 Uiso 1 1 calc R U . . .
C14 C 0.4363(4) 0.5447(3) 0.3877(3) 0.0844(13) Uani 1 1 d . . . . .
H14 H 0.3827 0.5307 0.4183 0.101 Uiso 1 1 calc R U . . .
C15 C 0.4177(3) 0.5414(3) 0.3097(2) 0.0766(12) Uani 1 1 d . . . . .
H15 H 0.3518 0.5268 0.2892 0.092 Uiso 1 1 calc R U . . .
C16 C 0.4957(3) 0.5594(3) 0.2623(2) 0.0612(9) Uani 1 1 d . . . . .
H16 H 0.4822 0.5577 0.2102 0.073 Uiso 1 1 calc R U . . .
C17 C 0.5955(3) 0.5802(2) 0.29339(17) 0.0475(8) Uani 1 1 d . . . . .
C18 C 0.6937(2) 0.6032(2) 0.26395(17) 0.0444(8) Uani 1 1 d . . . . .
C19 C 0.7602(3) 0.6217(2) 0.32496(17) 0.0512(8) Uani 1 1 d . . . . .
H19 H 0.8291 0.6393 0.3227 0.061 Uiso 1 1 calc R U . . .
C20 C 0.6607(15) 0.8818(12) -0.1088(5) 0.140(4) Uani 0.377(5) 1 d D U P A 1
H20A H 0.6634 0.9505 -0.1073 0.210 Uiso 0.377(5) 1 calc R U P A 1
H20B H 0.6039 0.8618 -0.1427 0.210 Uiso 0.377(5) 1 calc R U P A 1
H20C H 0.7242 0.8574 -0.1262 0.210 Uiso 0.377(5) 1 calc R U P A 1
C21 C 0.6457(11) 0.8431(9) -0.0297(5) 0.1220(19) Uani 0.377(5) 1 d D U P A 1
H21A H 0.5750 0.8538 -0.0167 0.146 Uiso 0.377(5) 1 calc R U P A 1
H21B H 0.6593 0.7748 -0.0280 0.146 Uiso 0.377(5) 1 calc R U P A 1
C22 C 0.7204(10) 0.8953(9) 0.0261(3) 0.1113(18) Uani 0.377(5) 1 d D U P A 1
H22A H 0.7912 0.8793 0.0167 0.134 Uiso 0.377(5) 1 calc R U P A 1
H22B H 0.7117 0.9641 0.0209 0.134 Uiso 0.377(5) 1 calc R U P A 1
C20' C 0.5709(9) 0.9219(7) -0.0959(4) 0.137(3) Uani 0.623(5) 1 d D U P A 2
H20D H 0.6286 0.9277 -0.1270 0.205 Uiso 0.623(5) 1 calc R U P A 2
H20E H 0.5202 0.9697 -0.1104 0.205 Uiso 0.623(5) 1 calc R U P A 2
H20F H 0.5408 0.8593 -0.1023 0.205 Uiso 0.623(5) 1 calc R U P A 2
C21' C 0.6076(7) 0.9361(5) -0.0140(4) 0.1226(18) Uani 0.623(5) 1 d D U P A 2
H21C H 0.6493 0.9938 -0.0096 0.147 Uiso 0.623(5) 1 calc R U P A 2
H21D H 0.5479 0.9455 0.0155 0.147 Uiso 0.623(5) 1 calc R U P A 2
C22' C 0.6702(7) 0.8530(5) 0.0190(3) 0.1117(17) Uani 0.623(5) 1 d D U P A 2
H22C H 0.7340 0.8482 -0.0065 0.134 Uiso 0.623(5) 1 calc R U P A 2
H22D H 0.6317 0.7941 0.0096 0.134 Uiso 0.623(5) 1 calc R U P A 2
C23 C 0.6963(4) 0.8637(3) 0.1051(2) 0.0908(12) Uani 1 1 d D U . . .
H23A H 0.7279 0.9100 0.1403 0.109 Uiso 1 1 calc R U . A 1
H23B H 0.6221 0.8689 0.1083 0.109 Uiso 1 1 calc R U . A 1
C24 C 0.6579(3) 0.7008(2) 0.15066(16) 0.0454(8) Uani 1 1 d . . . . .
C25 C 0.7185(2) 0.6116(2) 0.18197(15) 0.0412(7) Uani 1 1 d . . . . .
C26 C 0.8292(2) 0.6427(2) 0.17224(16) 0.0419(7) Uani 1 1 d . . . . .
C27 C 0.9219(2) 0.5974(2) 0.18933(17) 0.0483(8) Uani 1 1 d . . . . .
H27 H 0.9241 0.5366 0.2108 0.058 Uiso 1 1 calc R U . . .
C28 C 1.0122(2) 0.6447(3) 0.17368(18) 0.0547(9) Uani 1 1 d . . . . .
C29 C 1.0114(3) 0.7355(3) 0.1441(2) 0.0642(10) Uani 1 1 d . . . . .
H29 H 1.0733 0.7650 0.1340 0.077 Uiso 1 1 calc R U . . .
C30 C 0.9186(3) 0.7835(3) 0.12933(19) 0.0618(10) Uani 1 1 d . . . . .
H30 H 0.9170 0.8458 0.1107 0.074 Uiso 1 1 calc R U . . .
C31 C 0.8285(3) 0.7355(2) 0.14332(16) 0.0470(8) Uani 1 1 d . . . . .
Cl1 Cl 1.12939(7) 0.58544(9) 0.19023(6) 0.0849(4) Uani 1 1 d . . . . .
N1 N 0.7829(2) 0.4880(2) 0.02620(14) 0.0519(7) Uani 1 1 d . . . . .
H1 H 0.7951 0.5036 -0.0193 0.062 Uiso 1 1 calc R U . . .
N2 N 0.7104(2) 0.6107(2) 0.39004(15) 0.0594(8) Uani 1 1 d . . . . .
H2A H 0.7380 0.6185 0.4351 0.071 Uiso 1 1 calc R U . . .
N3 N 0.7267(2) 0.76895(19) 0.13243(14) 0.0507(7) Uani 1 1 d . . . . .
O1 O 0.7051(2) 0.5615(2) -0.10899(14) 0.0819(8) Uani 1 1 d . . . . .
O2 O 0.5539(2) 0.6391(2) -0.10327(13) 0.0776(8) Uani 1 1 d . . . . .
O3 O 0.56452(18) 0.70987(17) 0.14532(12) 0.0585(6) Uani 1 1 d . . . . .
S1 S 0.72417(7) 0.40797(6) 0.17772(5) 0.0588(3) Uani 1 1 d . . . . .

loop_
_atom_site_aniso_label
_atom_site_aniso_U_11
_atom_site_aniso_U_22
_atom_site_aniso_U_33
_atom_site_aniso_U_23
_atom_site_aniso_U_13
_atom_site_aniso_U_12
C1 0.058(2) 0.0431(19) 0.0386(17) -0.0075(14) 0.0035(15) -0.0020(16)
C2 0.069(2) 0.063(2) 0.0470(19) -0.0012(17) 0.0087(18) 0.002(2)
C3 0.064(2) 0.067(3) 0.072(3) -0.008(2) 0.009(2) 0.009(2)
C4 0.073(3) 0.055(2) 0.073(3) -0.001(2) -0.004(2) 0.013(2)
C5 0.083(3) 0.042(2) 0.053(2) 0.0070(16) 0.003(2) 0.0019(19)
C6 0.063(2) 0.0361(18) 0.0470(19) -0.0034(14) 0.0057(16) -0.0035(16)
C7 0.0495(18) 0.0440(19) 0.0425(18) -0.0021(14) 0.0044(14) -0.0029(16)
C8 0.053(2) 0.0426(19) 0.0402(18) -0.0052(14) 0.0051(15) -0.0094(16)
C9 0.061(2) 0.057(2) 0.0438(19) -0.0010(16) -0.0003(16) 0.0024(18)
C10 0.076(3) 0.054(2) 0.048(2) 0.0010(17) -0.008(2) 0.002(2)
C11 0.135(4) 0.083(3) 0.054(2) 0.018(2) -0.014(2) 0.009(3)
C12 0.073(2) 0.045(2) 0.045(2) 0.0043(15) 0.0099(18) 0.0018(18)
C13 0.100(3) 0.068(3) 0.050(2) 0.0113(19) 0.026(2) -0.002(2)
C14 0.090(3) 0.084(3) 0.084(3) 0.012(2) 0.041(3) -0.004(3)
C15 0.065(2) 0.087(3) 0.081(3) 0.003(2) 0.021(2) -0.012(2)
C16 0.061(2) 0.067(2) 0.057(2) 0.0014(18) 0.0123(18) -0.0053(19)
C17 0.058(2) 0.0417(19) 0.0443(19) 0.0016(14) 0.0112(15) 0.0014(16)
C18 0.0495(18) 0.0425(19) 0.0413(18) 0.0012(14) 0.0044(15) 0.0003(15)
C19 0.062(2) 0.048(2) 0.0439(19) 0.0039(15) 0.0021(17) -0.0015(17)
C20 0.192(8) 0.122(7) 0.103(5) 0.022(6) -0.022(6) -0.019(7)
C21 0.169(4) 0.090(4) 0.102(3) 0.026(3) -0.028(4) -0.009(3)
C22 0.155(4) 0.079(3) 0.096(3) 0.034(3) -0.023(3) -0.006(3)
C20' 0.181(6) 0.118(5) 0.104(4) 0.006(4) -0.038(5) 0.003(5)
C21' 0.167(4) 0.093(3) 0.103(3) 0.029(3) -0.027(3) -0.001(3)
C22' 0.154(4) 0.082(3) 0.095(3) 0.035(3) -0.028(3) -0.009(3)
C23 0.122(3) 0.062(2) 0.086(2) 0.029(2) -0.015(2) 0.005(2)
C24 0.054(2) 0.049(2) 0.0330(17) -0.0011(14) 0.0029(15) 0.0031(18)
C25 0.0460(18) 0.0436(19) 0.0342(16) 0.0008(13) 0.0045(13) 0.0006(15)
C26 0.0468(19) 0.0419(19) 0.0373(17) -0.0050(14) 0.0066(14) -0.0029(16)
C27 0.054(2) 0.047(2) 0.0441(18) -0.0057(15) 0.0033(15) -0.0014(17)
C28 0.047(2) 0.068(3) 0.049(2) -0.0111(18) 0.0045(15) -0.0045(19)
C29 0.059(2) 0.073(3) 0.062(2) -0.006(2) 0.0127(18) -0.020(2)
C30 0.072(3) 0.053(2) 0.060(2) 0.0038(17) 0.0084(18) -0.017(2)
C31 0.060(2) 0.045(2) 0.0363(17) -0.0031(14) 0.0066(15) -0.0059(17)
Cl1 0.0496(5) 0.1086(9) 0.0963(8) 0.0000(6) 0.0027(5) 0.0042(6)
N1 0.0650(18) 0.0582(18) 0.0331(14) 0.0044(13) 0.0078(13) 0.0054(15)
N2 0.083(2) 0.0601(19) 0.0347(15) 0.0020(13) 0.0004(14) 0.0021(17)
N3 0.0593(18) 0.0401(16) 0.0524(16) 0.0066(13) 0.0018(13) -0.0015(14)
O1 0.100(2) 0.101(2) 0.0449(14) 0.0058(14) 0.0101(14) 0.0269(18)
O2 0.0932(19) 0.085(2) 0.0529(15) 0.0101(13) -0.0102(14) 0.0178(16)
O3 0.0503(14) 0.0642(16) 0.0610(15) 0.0048(12) 0.0030(11) 0.0091(12)
S1 0.0771(6) 0.0460(5) 0.0556(5) 0.0087(4) 0.0224(4) -0.0010(5)

loop_
_atom_type_symbol
_atom_type_description
_atom_type_scat_dispersion_real
_atom_type_scat_dispersion_imag
_atom_type_scat_source
C C 0.0033 0.0016 'International Tables Vol C Tables 4.2.6.8 and 6.1.1.4'
H H 0.0000 0.0000 'International Tables Vol C Tables 4.2.6.8 and 6.1.1.4'
O O 0.0106 0.0060 'International Tables Vol C Tables 4.2.6.8 and 6.1.1.4'
N N 0.0061 0.0033 'International Tables Vol C Tables 4.2.6.8 and 6.1.1.4'
Cl Cl 0.1484 0.1585 'International Tables Vol C Tables 4.2.6.8 and 6.1.1.4'
S S 0.1246 0.1234 'International Tables Vol C Tables 4.2.6.8 and 6.1.1.4'

loop_
_geom_angle_atom_site_label_1
_geom_angle_atom_site_label_2
_geom_angle_atom_site_label_3
_geom_angle
_geom_angle_site_symmetry_1
_geom_angle_site_symmetry_3
_geom_angle_publ_flag
C6 C1 C2 119.1(3) . . ?
C6 C1 N1 121.9(3) . . ?
C2 C1 N1 119.0(3) . . ?
C3 C2 C1 120.6(3) . . ?
C3 C2 H2 119.7 . . ?
C1 C2 H2 119.7 . . ?
C2 C3 C4 120.2(4) . . ?
C2 C3 H3 119.9 . . ?
C4 C3 H3 119.9 . . ?
C5 C4 C3 119.6(4) . . ?
C5 C4 H4 120.2 . . ?
C3 C4 H4 120.2 . . ?
C4 C5 C6 120.9(3) . . ?
C4 C5 H5 119.6 . . ?
C6 C5 H5 119.6 . . ?
C1 C6 C5 119.7(3) . . ?
C1 C6 S1 121.1(3) . . ?
C5 C6 S1 119.1(3) . . ?
C8 C7 C25 113.9(2) . . ?
C8 C7 S1 112.3(2) . . ?
C25 C7 S1 114.5(2) . . ?
C8 C7 H7 104.9 . . ?
C25 C7 H7 104.9 . . ?
S1 C7 H7 104.9 . . ?
N1 C8 C9 122.3(3) . . ?
N1 C8 C7 119.5(3) . . ?
C9 C8 C7 118.2(3) . . ?
C8 C9 C10 123.5(3) . . ?
C8 C9 H9 118.2 . . ?
C10 C9 H9 118.2 . . ?
O1 C10 O2 122.6(3) . . ?
O1 C10 C9 126.5(3) . . ?
O2 C10 C9 110.9(3) . . ?
O2 C11 H11A 109.5 . . ?
O2 C11 H11B 109.5 . . ?
H11A C11 H11B 109.5 . . ?
O2 C11 H11C 109.5 . . ?
H11A C11 H11C 109.5 . . ?
H11B C11 H11C 109.5 . . ?
N2 C12 C13 128.8(3) . . ?
N2 C12 C17 108.1(3) . . ?
C13 C12 C17 123.0(4) . . ?
C14 C13 C12 116.9(4) . . ?
C14 C13 H13 121.5 . . ?
C12 C13 H13 121.5 . . ?
C13 C14 C15 121.7(4) . . ?
C13 C14 H14 119.1 . . ?
C15 C14 H14 119.1 . . ?
C16 C15 C14 121.0(4) . . ?
C16 C15 H15 119.5 . . ?
C14 C15 H15 119.5 . . ?
C15 C16 C17 119.5(3) . . ?
C15 C16 H16 120.3 . . ?
C17 C16 H16 120.3 . . ?
C12 C17 C16 117.8(3) . . ?
C12 C17 C18 106.4(3) . . ?
C16 C17 C18 135.8(3) . . ?
C19 C18 C17 106.3(3) . . ?
C19 C18 C25 125.8(3) . . ?
C17 C18 C25 127.7(3) . . ?
C18 C19 N2 109.9(3) . . ?
C18 C19 H19 125.0 . . ?
N2 C19 H19 125.0 . . ?
C21 C20 H20A 109.5 . . ?
C21 C20 H20B 109.5 . . ?
H20A C20 H20B 109.5 . . ?
C21 C20 H20C 109.5 . . ?
H20A C20 H20C 109.5 . . ?
H20B C20 H20C 109.5 . . ?
C22 C21 C20 108.3(6) . . ?
C22 C21 H21A 110.0 . . ?
C20 C21 H21A 110.0 . . ?
C22 C21 H21B 110.0 . . ?
C20 C21 H21B 110.0 . . ?
H21A C21 H21B 108.4 . . ?
C23 C22 C21 107.4(6) . . ?
C23 C22 H22A 110.2 . . ?
C21 C22 H22A 110.2 . . ?
C23 C22 H22B 110.2 . . ?
C21 C22 H22B 110.2 . . ?
H22A C22 H22B 108.5 . . ?
C21' C20' H20D 109.5 . . ?
C21' C20' H20E 109.5 . . ?
H20D C20' H20E 109.5 . . ?
C21' C20' H20F 109.5 . . ?
H20D C20' H20F 109.5 . . ?
H20E C20' H20F 109.5 . . ?
C22' C21' C20' 113.5(5) . . ?
C22' C21' H21C 108.9 . . ?
C20' C21' H21C 108.9 . . ?
C22' C21' H21D 108.9 . . ?
C20' C21' H21D 108.9 . . ?
H21C C21' H21D 107.7 . . ?
C21' C22' C23 112.6(5) . . ?
C21' C22' H22C 109.1 . . ?
C23 C22' H22C 109.1 . . ?
C21' C22' H22D 109.1 . . ?
C23 C22' H22D 109.1 . . ?
H22C C22' H22D 107.8 . . ?
N3 C23 C22 120.3(6) . . ?
N3 C23 C22' 106.2(4) . . ?
N3 C23 H23A 107.3 . . ?
C22 C23 H23A 107.3 . . ?
N3 C23 H23B 107.3 . . ?
C22 C23 H23B 107.3 . . ?
H23A C23 H23B 106.9 . . ?
O3 C24 N3 125.1(3) . . ?
O3 C24 C25 126.1(3) . . ?
N3 C24 C25 108.7(3) . . ?
C18 C25 C26 113.1(2) . . ?
C18 C25 C24 105.7(2) . . ?
C26 C25 C24 100.9(2) . . ?
C18 C25 C7 110.7(2) . . ?
C26 C25 C7 116.1(2) . . ?
C24 C25 C7 109.2(2) . . ?
C27 C26 C31 119.5(3) . . ?
C27 C26 C25 131.5(3) . . ?
C31 C26 C25 109.0(3) . . ?
C26 C27 C28 118.3(3) . . ?
C26 C27 H27 120.9 . . ?
C28 C27 H27 120.9 . . ?
C29 C28 C27 122.1(3) . . ?
C29 C28 Cl1 119.3(3) . . ?
C27 C28 Cl1 118.6(3) . . ?
C28 C29 C30 120.2(3) . . ?
C28 C29 H29 119.9 . . ?
C30 C29 H29 119.9 . . ?
C31 C30 C29 117.6(3) . . ?
C31 C30 H30 121.2 . . ?
C29 C30 H30 121.2 . . ?
C30 C31 C26 122.2(3) . . ?
C30 C31 N3 127.8(3) . . ?
C26 C31 N3 110.1(3) . . ?
C8 N1 C1 128.5(3) . . ?
C8 N1 H1 115.7 . . ?
C1 N1 H1 115.7 . . ?
C12 N2 C19 109.2(3) . . ?
C12 N2 H2A 125.4 . . ?
C19 N2 H2A 125.4 . . ?
C24 N3 C31 111.2(3) . . ?
C24 N3 C23 123.3(3) . . ?
C31 N3 C23 125.5(3) . . ?
C10 O2 C11 116.5(3) . . ?
C6 S1 C7 102.03(15) . . ?

loop_
_geom_bond_atom_site_label_1
_geom_bond_atom_site_label_2
_geom_bond_distance
_geom_bond_site_symmetry_2
_geom_bond_publ_flag
C1 C6 1.385(4) . ?
C1 C2 1.389(4) . ?
C1 N1 1.398(4) . ?
C2 C3 1.376(5) . ?
C2 H2 0.9300 . ?
C3 C4 1.378(5) . ?
C3 H3 0.9300 . ?
C4 C5 1.370(5) . ?
C4 H4 0.9300 . ?
C5 C6 1.387(4) . ?
C5 H5 0.9300 . ?
C6 S1 1.759(3) . ?
C7 C8 1.517(4) . ?
C7 C25 1.569(4) . ?
C7 S1 1.808(3) . ?
C7 H7 0.9800 . ?
C8 N1 1.345(4) . ?
C8 C9 1.362(4) . ?
C9 C10 1.438(5) . ?
C9 H9 0.9300 . ?
C10 O1 1.211(4) . ?
C10 O2 1.350(4) . ?
C11 O2 1.441(4) . ?
C11 H11A 0.9600 . ?
C11 H11B 0.9600 . ?
C11 H11C 0.9600 . ?
C12 N2 1.360(4) . ?
C12 C13 1.399(5) . ?
C12 C17 1.402(4) . ?
C13 C14 1.369(6) . ?
C13 H13 0.9300 . ?
C14 C15 1.389(6) . ?
C14 H14 0.9300 . ?
C15 C16 1.379(5) . ?
C15 H15 0.9300 . ?
C16 C17 1.402(5) . ?
C16 H16 0.9300 . ?
C17 C18 1.444(4) . ?
C18 C19 1.362(4) . ?
C18 C25 1.514(4) . ?
C19 N2 1.367(4) . ?
C19 H19 0.9300 . ?
C20 C21 1.527(5) . ?
C20 H20A 0.9600 . ?
C20 H20B 0.9600 . ?
C20 H20C 0.9600 . ?
C21 C22 1.523(5) . ?
C21 H21A 0.9700 . ?
C21 H21B 0.9700 . ?
C22 C23 1.520(5) . ?
C22 H22A 0.9700 . ?
C22 H22B 0.9700 . ?
C20' C21' 1.512(5) . ?
C20' H20D 0.9600 . ?
C20' H20E 0.9600 . ?
C20' H20F 0.9600 . ?
C21' C22' 1.510(5) . ?
C21' H21C 0.9700 . ?
C21' H21D 0.9700 . ?
C22' C23 1.549(4) . ?
C22' H22C 0.9700 . ?
C22' H22D 0.9700 . ?
C23 N3 1.454(4) . ?
C23 H23A 0.9700 . ?
C23 H23B 0.9700 . ?
C24 O3 1.215(4) . ?
C24 N3 1.357(4) . ?
C24 C25 1.554(4) . ?
C25 C26 1.519(4) . ?
C26 C27 1.375(4) . ?
C26 C31 1.392(4) . ?
C27 C28 1.387(4) . ?
C27 H27 0.9300 . ?
C28 C29 1.370(5) . ?
C28 Cl1 1.738(4) . ?
C29 C30 1.386(5) . ?
C29 H29 0.9300 . ?
C30 C31 1.383(4) . ?
C30 H30 0.9300 . ?
C31 N3 1.401(4) . ?
N1 H1 0.8600 . ?
N2 H2A 0.8600 . ?

loop_
_geom_hbond_atom_site_label_D
_geom_hbond_atom_site_label_H
_geom_hbond_atom_site_label_A
_geom_hbond_distance_DH
_geom_hbond_distance_HA
_geom_hbond_distance_DA
_geom_hbond_angle_DHA
_geom_hbond_site_symmetry_A
N1 H1 O1 0.86 2.07 2.738(3) 133.5 .
